data_4515781
loop_
_publ_author_name
'Messinis, Antonis M.'
'Wright, William R. H.'
'Batsanov, Andrei S.'
'Howard, Judith A. K.'
'Hanton, Martin J.'
'Dyer, Philip W.'

_publ_section_title
;
 Exploration of Homogeneous Ethylene Dimerization Mediated by Tungsten
 Mono(imido) Complexes
;
_journal_issue 12
_journal_name_full 'ACS Catalysis'
_journal_page_first 11235
_journal_paper_doi 10.1021/acscatal.8b02201
_journal_volume 8
_journal_year 2018
_chemical_formula_moiety 'C12 H4 Cl8 F6 N2 W2, 2(C7 H8)'
_chemical_formula_sum 'C26 H20 Cl8 F6 N2 W2'
_chemical_formula_weight 1125.74
_space_group_crystal_system triclinic
_space_group_IT_number 2
_space_group_name_Hall '-P 1'
_space_group_name_H-M_alt 'P -1'
_atom_sites_solution_hydrogens geom
_atom_sites_solution_primary heavy
_atom_sites_solution_secondary difmap
_audit_creation_date 2016-11-30
_audit_creation_method
;
Olex2 1.2-beta
(compiled 2016.11.24 svn.r3356 for OlexSys, GUI svn.r5267)
;
_cell_angle_alpha 68.524(16)
_cell_angle_beta 86.291(18)
_cell_angle_gamma 81.137(18)
_cell_formula_units_Z 1
_cell_length_a 7.1984(5)
_cell_length_b 9.6255(6)
_cell_length_c 12.8058(8)
_cell_measurement_reflns_used 9983
_cell_measurement_temperature 120
_cell_measurement_theta_max 35.380
_cell_measurement_theta_min 2.864
_cell_volume 815.79(13)
_computing_cell_refinement 'SAINT V8.30C (Bruker, 2013)'
_computing_data_collection 'APEX v.2013.4-1'
_computing_data_reduction 'SAINT V8.30C (Bruker, 2013)'
_computing_molecular_graphics 'Olex2 (Dolomanov et al., 2009)'
_computing_publication_material 'Olex2 (Dolomanov et al., 2009)'
_computing_structure_refinement 'ShelXL 2014/7 multi-CPU version (Sheldrick, 2015)'
_computing_structure_solution 'SHELXS 2013/1 (Sheldrick, 2008)'
_diffrn_ambient_temperature 120
_diffrn_detector_area_resol_mean 10.4
_diffrn_detector_type 'Bruker PHOTON 100 CMOS'
_diffrn_measured_fraction_theta_full 0.998
_diffrn_measured_fraction_theta_max 0.905
_diffrn_measurement_device '3-circle area detector diffractometer'
_diffrn_measurement_device_type D8V_Mo
_diffrn_measurement_method \w-scan
_diffrn_radiation_monochromator 'focusing mirrors'
_diffrn_radiation_probe x-ray
_diffrn_radiation_type MoK\a
_diffrn_radiation_wavelength 0.71073
_diffrn_reflns_av_R_equivalents 0.0314
_diffrn_reflns_av_unetI/netI 0.0407
_diffrn_reflns_Laue_measured_fraction_full 0.998
_diffrn_reflns_Laue_measured_fraction_max 0.905
_diffrn_reflns_limit_h_max 11
_diffrn_reflns_limit_h_min -11
_diffrn_reflns_limit_k_max 14
_diffrn_reflns_limit_k_min -15
_diffrn_reflns_limit_l_max 20
_diffrn_reflns_limit_l_min -20
_diffrn_reflns_number 16041
_diffrn_reflns_point_group_measured_fraction_full 0.998
_diffrn_reflns_point_group_measured_fraction_max 0.905
_diffrn_reflns_theta_full 32.500
_diffrn_reflns_theta_max 35.568
_diffrn_reflns_theta_min 2.864
_diffrn_source 'microfocus sealed X-ray tube'
_diffrn_source_type 'Incoatec I\mS microsource'
_exptl_absorpt_coefficient_mu 7.757
_exptl_absorpt_correction_T_max 0.7836
_exptl_absorpt_correction_T_min 0.1618
_exptl_absorpt_correction_type integration
_exptl_absorpt_process_details
;
SADABS-2009/1 (Bruker,2010) was used for absorption correction.
wR2(int) was 0.1117 before and 0.0471 after correction.
The Ratio of minimum to maximum transmission is 0.2065.
The \l/2 correction factor is 0.0015.
;
_exptl_crystal_colour yellow
_exptl_crystal_colour_primary yellow
_exptl_crystal_density_diffrn 2.291
_exptl_crystal_density_method 'not measured'
_exptl_crystal_description plate
_exptl_crystal_F_000 528
_exptl_crystal_size_max 0.243
_exptl_crystal_size_mid 0.215
_exptl_crystal_size_min 0.048
_refine_diff_density_max 1.902
_refine_diff_density_min -1.751
_refine_diff_density_rms 0.173
_refine_ls_extinction_method none
_refine_ls_goodness_of_fit_ref 1.051
_refine_ls_hydrogen_treatment constr
_refine_ls_matrix_type full
_refine_ls_number_parameters 200
_refine_ls_number_reflns 6780
_refine_ls_number_restraints 0
_refine_ls_restrained_S_all 1.051
_refine_ls_R_factor_all 0.0286
_refine_ls_R_factor_gt 0.0240
_refine_ls_shift/su_max 0.004
_refine_ls_shift/su_mean 0.000
_refine_ls_structure_factor_coef Fsqd
_refine_ls_weighting_details 'w=1/[\s^2^(Fo^2^)+(0.0216P)^2^+0.3818P] where P=(Fo^2^+2Fc^2^)/3'
_refine_ls_weighting_scheme calc
_refine_ls_wR_factor_gt 0.0559
_refine_ls_wR_factor_ref 0.0580
_reflns_Friedel_coverage 0.000
_reflns_number_gt 6226
_reflns_number_total 6780
_reflns_threshold_expression 'I > 2\s(I)'
_cod_data_source_file cs8b02201_si_002.cif
_cod_data_source_block 1f
_cod_depositor_comments
;
The following automatic conversions were performed:

data item '_diffrn_radiation_probe' value 'X-ray' was changed to
'x-ray' in accordance with the
/home/data/users/saulius/crontab/automatic-downloads/current/ACS/lib/dictionaries/cif_core.dic
dictionary named 'cif_core.dic' version 2.4.2 last updated on
2011-04-26.

Automatic conversion script
Id: cif_fix_values 6909 2019-04-08 15:41:33Z antanas 
;
_cod_original_cell_volume 815.80(13)
_cod_database_code 4515781
_shelx_space_group_comment
;
The symmetry employed for this shelxl refinement is uniquely defined
by the following loop, which should always be used as a source of
symmetry information in preference to the above space-group names.
They are only intended as comments.
;
_shelx_estimated_absorpt_t_max 0.707
_shelx_estimated_absorpt_t_min 0.254
_olex2_refinement_description
;
1. Fixed Uiso
 At 1.2 times of:
  All C(H) groups
 At 1.5 times of:
  All C(H,H,H) groups
2.a Aromatic/amide H refined with riding coordinates:
 C3(H3), C5(H5), C9(H9), C10(H10), C11(H11), C12(H12), C13(H13)
2.b Idealised Me refined as rotating group:
 C7(H7A,H7B,H7C)
;

loop_
_space_group_symop_operation_xyz
'x, y, z'
'-x, -y, -z'

loop_
_atom_site_label
_atom_site_type_symbol
_atom_site_fract_x
_atom_site_fract_y
_atom_site_fract_z
_atom_site_U_iso_or_equiv
_atom_site_adp_type
_atom_site_occupancy
_atom_site_site_symmetry_order
_atom_site_calc_flag
_atom_site_refinement_flags_posn
W W 0.61711(2) 0.52656(2) 0.62675(2) 0.01369(3) Uani 1 1 d .
Cl1 Cl 0.80962(8) 0.65953(7) 0.48867(5) 0.01951(10) Uani 1 1 d .
Cl2 Cl 0.86337(8) 0.36251(7) 0.72318(5) 0.02180(11) Uani 1 1 d .
Cl3 Cl 0.40461(9) 0.37042(7) 0.73477(5) 0.02074(11) Uani 1 1 d .
Cl4 Cl 0.35961(8) 0.64931(6) 0.49512(5) 0.01649(9) Uani 1 1 d .
F1 F 0.6432(2) 0.55502(16) 0.92269(12) 0.0218(3) Uani 1 1 d .
F2 F 0.3346(3) 1.0147(2) 0.93455(16) 0.0331(4) Uani 1 1 d .
F3 F 0.3998(2) 0.93609(18) 0.59386(13) 0.0261(3) Uani 1 1 d .
N N 0.5751(3) 0.6500(2) 0.69796(16) 0.0156(3) Uani 1 1 d .
C1 C 0.5227(3) 0.7427(2) 0.75664(19) 0.0143(4) Uani 1 1 d .
C2 C 0.5522(3) 0.6942(3) 0.8720(2) 0.0161(4) Uani 1 1 d .
C3 C 0.4909(3) 0.7831(3) 0.9341(2) 0.0202(4) Uani 1 1 d .
H3 H 0.5106 0.7482 1.0127 0.024 Uiso 1 1 calc R
C4 C 0.3992(3) 0.9258(3) 0.8761(2) 0.0209(4) Uani 1 1 d .
C5 C 0.3664(3) 0.9831(3) 0.7618(2) 0.0210(5) Uani 1 1 d .
H5 H 0.3039 1.0825 0.7252 0.025 Uiso 1 1 calc R
C6 C 0.4283(3) 0.8896(3) 0.7041(2) 0.0176(4) Uani 1 1 d .
C7 C 0.9961(4) 0.7545(3) 1.0045(2) 0.0264(5) Uani 1 1 d .
H7A H 0.8775 0.7237 1.0410 0.040 Uiso 1 1 calc GR
H7B H 1.0215 0.8429 1.0190 0.040 Uiso 1 1 calc GR
H7C H 1.0986 0.6715 1.0345 0.040 Uiso 1 1 calc GR
C8 C 0.9821(3) 0.7932(3) 0.8803(2) 0.0181(4) Uani 1 1 d .
C9 C 1.0481(3) 0.6864(3) 0.8321(2) 0.0197(4) Uani 1 1 d .
H9 H 1.1042 0.5888 0.8783 0.024 Uiso 1 1 calc R
C10 C 1.0333(4) 0.7204(3) 0.7176(2) 0.0233(5) Uani 1 1 d .
H10 H 1.0792 0.6463 0.6861 0.028 Uiso 1 1 calc R
C11 C 0.9516(4) 0.8626(3) 0.6489(2) 0.0266(5) Uani 1 1 d .
H11 H 0.9400 0.8860 0.5706 0.032 Uiso 1 1 calc R
C12 C 0.8870(4) 0.9702(3) 0.6963(2) 0.0268(5) Uani 1 1 d .
H12 H 0.8329 1.0683 0.6499 0.032 Uiso 1 1 calc R
C13 C 0.9010(3) 0.9355(3) 0.8107(2) 0.0224(5) Uani 1 1 d .
H13 H 0.8548 1.0098 0.8420 0.027 Uiso 1 1 calc R

loop_
_atom_site_aniso_label
_atom_site_aniso_U_11
_atom_site_aniso_U_22
_atom_site_aniso_U_33
_atom_site_aniso_U_23
_atom_site_aniso_U_13
_atom_site_aniso_U_12
W 0.01792(4) 0.01279(4) 0.01102(4) -0.00574(3) -0.00064(3) -0.00025(3)
Cl1 0.0217(2) 0.0215(3) 0.0157(2) -0.0071(2) 0.00274(19) -0.0046(2)
Cl2 0.0246(3) 0.0217(3) 0.0175(2) -0.0075(2) -0.0066(2) 0.0052(2)
Cl3 0.0281(3) 0.0196(2) 0.0154(2) -0.0060(2) 0.0024(2) -0.0081(2)
Cl4 0.0201(2) 0.0147(2) 0.0151(2) -0.00775(18) -0.00315(18) 0.00357(18)
F1 0.0252(7) 0.0179(7) 0.0177(7) -0.0038(6) -0.0025(5) 0.0046(5)
F2 0.0368(9) 0.0346(9) 0.0386(10) -0.0294(8) 0.0017(8) 0.0030(7)
F3 0.0355(8) 0.0231(7) 0.0147(6) -0.0024(6) -0.0006(6) -0.0002(6)
N 0.0198(8) 0.0140(8) 0.0135(8) -0.0055(7) 0.0008(7) -0.0026(7)
C1 0.0164(9) 0.0157(9) 0.0142(9) -0.0086(8) 0.0015(7) -0.0046(7)
C2 0.0149(8) 0.0163(9) 0.0170(10) -0.0066(8) -0.0013(7) -0.0002(7)
C3 0.0196(10) 0.0250(11) 0.0195(11) -0.0128(9) -0.0006(8) -0.0016(9)
C4 0.0205(10) 0.0218(11) 0.0262(12) -0.0162(10) 0.0015(9) -0.0019(8)
C5 0.0221(10) 0.0147(10) 0.0274(12) -0.0095(9) 0.0007(9) -0.0015(8)
C6 0.0188(9) 0.0165(10) 0.0168(10) -0.0049(8) 0.0004(8) -0.0035(8)
C7 0.0275(12) 0.0286(13) 0.0214(12) -0.0087(10) -0.0017(10) 0.0006(10)
C8 0.0161(9) 0.0176(10) 0.0200(10) -0.0059(9) 0.0001(8) -0.0029(8)
C9 0.0170(9) 0.0179(10) 0.0226(11) -0.0064(9) 0.0003(8) -0.0009(8)
C10 0.0215(10) 0.0258(12) 0.0264(12) -0.0128(10) 0.0041(9) -0.0080(9)
C11 0.0297(12) 0.0328(14) 0.0175(11) -0.0059(10) -0.0022(9) -0.0123(11)
C12 0.0285(12) 0.0198(11) 0.0268(13) -0.0009(10) -0.0071(10) -0.0038(10)
C13 0.0229(11) 0.0163(10) 0.0272(12) -0.0073(9) -0.0039(9) -0.0003(9)

loop_
_atom_type_symbol
_atom_type_description
_atom_type_scat_dispersion_real
_atom_type_scat_dispersion_imag
_atom_type_scat_source
C C 0.0033 0.0016 'International Tables Vol C Tables 4.2.6.8 and 6.1.1.4'
H H 0.0000 0.0000 'International Tables Vol C Tables 4.2.6.8 and 6.1.1.4'
Cl Cl 0.1484 0.1585 'International Tables Vol C Tables 4.2.6.8 and 6.1.1.4'
F F 0.0171 0.0103 'International Tables Vol C Tables 4.2.6.8 and 6.1.1.4'
N N 0.0061 0.0033 'International Tables Vol C Tables 4.2.6.8 and 6.1.1.4'
W W -0.8490 6.8722 'International Tables Vol C Tables 4.2.6.8 and 6.1.1.4'

loop_
_exptl_crystal_face_index_h
_exptl_crystal_face_index_k
_exptl_crystal_face_index_l
_exptl_crystal_face_perp_dist
0.00 -1.00 -1.00 0.1400
0.00 1.00 1.00 0.1030
0.00 0.00 1.00 0.0460
0.00 0.00 -1.00 0.0020
-2.00 0.00 1.00 0.1050
2.00 0.00 -1.00 0.1100

loop_
_geom_angle_atom_site_label_1
_geom_angle_atom_site_label_2
_geom_angle_atom_site_label_3
_geom_angle
_geom_angle_site_symmetry_3
Cl1 W Cl3 166.45(2) .
Cl1 W Cl4 83.42(2) 2_666
Cl1 W Cl4 86.75(2) .
Cl2 W Cl1 92.50(3) .
Cl2 W Cl3 91.21(3) .
Cl2 W Cl4 85.17(2) 2_666
Cl2 W Cl4 162.97(2) .
Cl3 W Cl4 83.91(2) 2_666
Cl3 W Cl4 85.91(2) .
Cl4 W Cl4 77.84(2) 2_666
N W Cl1 97.87(6) .
N W Cl2 101.75(7) .
N W Cl3 94.12(6) .
N W Cl4 172.87(7) 2_666
N W Cl4 95.20(7) .
W Cl4 W 102.16(2) 2_666
C1 N W 173.69(17) .
N C1 C2 121.7(2) .
N C1 C6 121.1(2) .
C2 C1 C6 117.2(2) .
F1 C2 C1 117.7(2) .
F1 C2 C3 119.7(2) .
C3 C2 C1 122.6(2) .
C2 C3 C4 116.6(2) .
F2 C4 C3 118.1(2) .
F2 C4 C5 117.5(2) .
C3 C4 C5 124.4(2) .
C6 C5 C4 116.7(2) .
F3 C6 C1 117.3(2) .
F3 C6 C5 120.3(2) .
C5 C6 C1 122.5(2) .
C9 C8 C7 120.5(2) .
C9 C8 C13 118.4(2) .
C13 C8 C7 121.1(2) .
C10 C9 C8 121.0(2) .
C9 C10 C11 120.2(2) .
C10 C11 C12 119.1(2) .
C13 C12 C11 120.5(2) .
C12 C13 C8 120.8(2) .

loop_
_geom_bond_atom_site_label_1
_geom_bond_atom_site_label_2
_geom_bond_distance
_geom_bond_site_symmetry_2
W Cl1 2.2929(7) .
W Cl2 2.2701(8) .
W Cl3 2.3290(7) .
W Cl4 2.4381(8) .
W Cl4 2.6725(6) 2_666
W N 1.7269(19) .
Cl4 W 2.6725(6) 2_666
F1 C2 1.339(3) .
F2 C4 1.346(3) .
F3 C6 1.335(3) .
N C1 1.361(3) .
C1 C2 1.397(3) .
C1 C6 1.407(3) .
C2 C3 1.376(3) .
C3 C4 1.383(4) .
C4 C5 1.384(4) .
C5 C6 1.370(3) .
C7 C8 1.501(4) .
C8 C9 1.392(3) .
C8 C13 1.392(3) .
C9 C10 1.389(4) .
C10 C11 1.389(4) .
C11 C12 1.389(4) .
C12 C13 1.385(4) .
